data_1529665
loop_
_publ_author_name
'Boilot, J.P.'
'Collin, G.'
'Colomban, P.'

_publ_section_title
;
 Crystal structure of the true Nasicon Na3 Zr2 Si2 P O12
;
_journal_name_full 'Materials Research Bulletin'
_journal_page_first 669
_journal_page_last 676
_journal_volume 22
_journal_year 1987
_chemical_formula_sum 'Na3.12 O12 P0.88 Si2.12 Zr2'
_chemical_name_systematic 'Na3.12 Zr2 Si2.12 P.88 O12'
_space_group_IT_number 15
_symmetry_space_group_name_Hall '-B 2b'
_symmetry_space_group_name_H-M 'B 1 1 2/b'
_cell_angle_alpha 90
_cell_angle_beta 90
_cell_angle_gamma 124.2
_cell_formula_units_Z 4
_cell_length_a 15.669
_cell_length_b 9.246
_cell_length_c 9.055
_cell_volume 1085.004
_citation_journal_id_ASTM MRBUAC
_cod_data_source_file Boilot_MRBUAC_1987_1417.cif
_cod_data_source_block Na3.12O12P0.88Si2.12Zr2
_cod_original_sg_symbol_Hall '-C 2yc (-x,z,y)'
_cod_database_code 1529665

loop_
_symmetry_equiv_pos_as_xyz
x,y,z
-x,-y+1/2,z
-x,-y,-z
x,y-1/2,-z
x+1/2,y,z+1/2
-x+1/2,-y+1/2,z+1/2
-x+1/2,-y,-z+1/2
x+1/2,y-1/2,-z+1/2

loop_
_atom_site_label
_atom_site_type_symbol
_atom_site_fract_x
_atom_site_fract_y
_atom_site_fract_z
_atom_site_occupancy
_atom_site_U_iso_or_equiv
Si1 Si+4 0.3587 0.2606 0.1102 0.7 0.0
O6 O-2 0.0799 0.2402 0.1474 1 0.0
P1 P+5 0.3587 0.2606 0.1102 0.3 0.0
O3 O-2 0.2503 0.2063 0.1827 1 0.0
Na1 Na+1 0.25 0.5 0.25 0.22 0.0
Na3 Na+1 0.3271 0.3099 0.4221 0.56 0.0
Si2 Si+4 0 0.25 0.0443 0.7 0.0
O4 O-2 0.3795 0.1136 0.1366 1 0.0
Na4 Na+1 0.1821 0.5618 0.1408 0.39 0.0
P2 P+5 0 0.25 0.0443 0.3 0.0
O2 O-2 0.4359 0.0798 0.4472 1 0.0
O1 O-2 0.147 0.2218 0.4372 1 0.0
Na2 Na+1 0 0.25 0.3919 1 0.0
Zr1 Zr+4 0.1008 0.0565 0.2491 1 0.0
O5 O-2 0.45 0.4406 0.1806 1 0.0
